data_4301201
loop_
_publ_author_name
'Christine Sui-Seng'
'F. Nipa Haque'
'Alen Hadzovic'
'Anna-Maria P\"utz'
'Valerie Reuss'
'Nils Meyer'
'Alan J. Lough'
'Marco Zimmer-De Iuliis'
'Robert H. Morris'

_publ_section_title
;
Synthesis and Characterization of Iron(II) Complexes with Tetradentate
Diiminodiphosphine or Diaminodiphosphine Ligands as Precatalysts for the
Hydrogenation of Acetophenone
;
_journal_name_full 'Inorganic Chemistry'
_journal_page_first 735
_journal_page_last 743
_journal_paper_doi 10.1021/ic801518h
_journal_volume 48
_journal_year 2009
_chemical_absolute_configuration ad
_chemical_formula_moiety 'C44 H44 Fe N4 P2, C2 H3 N, 2(B F4)'
_chemical_formula_sum 'C46 H47 B2 F8 Fe N5 P2'
_chemical_formula_weight 961.30
_chemical_name_systematic
; 
 ? 
;
_space_group_IT_number 4
_symmetry_cell_setting monoclinic
_symmetry_space_group_name_Hall 'P 2yb'
_symmetry_space_group_name_H-M 'P 1 21 1'
_atom_sites_solution_hydrogens geom
_atom_sites_solution_primary direct
_atom_sites_solution_secondary difmap
_audit_creation_method SHELXL-97
_cell_angle_alpha 90.00
_cell_angle_beta 107.936(3)
_cell_angle_gamma 90.00
_cell_formula_units_Z 2
_cell_length_a 12.5831(6)
_cell_length_b 13.6522(10)
_cell_length_c 13.7334(8)
_cell_measurement_reflns_used 14391
_cell_measurement_temperature 150(1)
_cell_measurement_theta_max 27.5
_cell_measurement_theta_min 2.6
_cell_volume 2244.6(2)
_computing_cell_refinement 'Denzo-SMN (Otwinowski & Minor, 1997)'
_computing_data_collection 'Collect (Nonius B.V., 1997-2002)'
_computing_data_reduction Denzo-SMN
_computing_molecular_graphics 'SHELXTL V6.1'
_computing_publication_material 'SHELXTL V6.1'
_computing_structure_refinement 'SHELXTL V6.1(Sheldrick, 2001)'
_computing_structure_solution 'SIR-92 (Altomare et al., 1994)'
_diffrn_ambient_temperature 150(2)
_diffrn_detector_area_resol_mean 9
_diffrn_measured_fraction_theta_full 0.978
_diffrn_measured_fraction_theta_max 0.956
_diffrn_measurement_device_type 'Bruker-Nonius KappaCCD'
_diffrn_measurement_method '\f scans and \w scans with \k offsets'
_diffrn_radiation_monochromator graphite
_diffrn_radiation_source 'fine-focus sealed tube'
_diffrn_radiation_type MoK\a
_diffrn_radiation_wavelength 0.71073
_diffrn_reflns_av_R_equivalents 0.0659
_diffrn_reflns_av_sigmaI/netI 0.1353
_diffrn_reflns_limit_h_max 14
_diffrn_reflns_limit_h_min -16
_diffrn_reflns_limit_k_max 16
_diffrn_reflns_limit_k_min -17
_diffrn_reflns_limit_l_max 17
_diffrn_reflns_limit_l_min -15
_diffrn_reflns_number 14391
_diffrn_reflns_theta_full 27.48
_diffrn_reflns_theta_max 27.48
_diffrn_reflns_theta_min 2.64
_diffrn_standards_number 0
_exptl_absorpt_coefficient_mu 0.480
_exptl_absorpt_correction_T_max 0.952
_exptl_absorpt_correction_T_min 0.890
_exptl_absorpt_correction_type multi-scan
_exptl_absorpt_process_details
;
multi-scan from symmetry-related measurements 
 Sortav (Blessing 1995)
;
_exptl_crystal_colour red
_exptl_crystal_density_diffrn 1.422
_exptl_crystal_density_method 'not measured'
_exptl_crystal_description plate
_exptl_crystal_F_000 992
_exptl_crystal_size_max 0.15
_exptl_crystal_size_mid 0.12
_exptl_crystal_size_min 0.04
_refine_diff_density_max 0.368
_refine_diff_density_min -0.526
_refine_diff_density_rms 0.074
_refine_ls_abs_structure_details 'Flack H D (1983), Acta Cryst. A39, 876-881'
_refine_ls_abs_structure_Flack -0.004(19)
_refine_ls_extinction_method none
_refine_ls_goodness_of_fit_ref 0.985
_refine_ls_hydrogen_treatment constr
_refine_ls_matrix_type full
_refine_ls_number_parameters 577
_refine_ls_number_reflns 8383
_refine_ls_number_restraints 1
_refine_ls_restrained_S_all 0.985
_refine_ls_R_factor_all 0.1188
_refine_ls_R_factor_gt 0.0552
_refine_ls_shift/su_max 0.000
_refine_ls_shift/su_mean 0.000
_refine_ls_structure_factor_coef Fsqd
_refine_ls_weighting_details 'calc w=1/[\s^2^(Fo^2^)+(0.0322P)^2^] where P=(Fo^2^+2Fc^2^)/3'
_refine_ls_weighting_scheme calc
_refine_ls_wR_factor_gt 0.0973
_refine_ls_wR_factor_ref 0.1203
_reflns_number_gt 5189
_reflns_number_total 8383
_reflns_threshold_expression I>2\s(I)
_cod_data_source_file ic801518h_si_002_6.cif
_cod_data_source_block Complex_7a_(k0788)
_cod_depositor_comments
;
The following automatic conversions were performed:
'_symmetry_cell_setting' value 'Monoclinic' changed to 'monoclinic'
according to '/home/saulius/struct/CIF-dictionaries/cif_core.dic'
dictionary named 'cif_core.dic' version 2.4.1 from 2010-06-29.

Automatic conversion script
Id: cif_fix_enum 1527 2010-12-29 10:47:43Z saulius 
;
_cod_original_sg_symbol_H-M 'P 21'
_cod_database_code 4301201

loop_
_symmetry_equiv_pos_as_xyz
'x, y, z'
'-x, y+1/2, -z'

loop_
_atom_site_label
_atom_site_type_symbol
_atom_site_fract_x
_atom_site_fract_y
_atom_site_fract_z
_atom_site_U_iso_or_equiv
_atom_site_adp_type
_atom_site_occupancy
_atom_site_symmetry_multiplicity
_atom_site_calc_flag
_atom_site_refinement_flags
_atom_site_disorder_assembly
_atom_site_disorder_group
Fe1 Fe 0.39779(5) 0.07297(5) 0.27880(5) 0.02609(17) Uani 1 1 d . . .
P1 P 0.22406(10) 0.12098(10) 0.16838(10) 0.0276(3) Uani 1 1 d . . .
P2 P 0.43651(10) -0.06639(10) 0.19884(9) 0.0261(3) Uani 1 1 d . . .
N1 N 0.3942(3) 0.1946(3) 0.3675(3) 0.0289(10) Uani 1 1 d . . .
H1 H 0.4246 0.2456 0.3399 0.035 Uiso 1 1 calc R . .
N2 N 0.5499(3) 0.0487(3) 0.3919(3) 0.0272(10) Uani 1 1 d . . .
H2 H 0.5367 -0.0002 0.4339 0.033 Uiso 1 1 calc R . .
N3 N 0.3224(3) 0.0002(3) 0.3571(3) 0.0301(10) Uani 1 1 d . . .
N4 N 0.4713(3) 0.1494(3) 0.2044(3) 0.0270(10) Uani 1 1 d . . .
C1 C 0.4734(4) 0.1772(4) 0.4722(3) 0.0341(13) Uani 1 1 d . . .
H1A H 0.4421 0.1286 0.5095 0.041 Uiso 1 1 calc R . .
H1B H 0.4877 0.2390 0.5120 0.041 Uiso 1 1 calc R . .
C2 C 0.5796(4) 0.1392(4) 0.4572(4) 0.0363(13) Uani 1 1 d . . .
H2A H 0.6124 0.1892 0.4229 0.044 Uiso 1 1 calc R . .
H2B H 0.6347 0.1232 0.5241 0.044 Uiso 1 1 calc R . .
C3 C 0.2866(4) 0.2314(4) 0.3752(4) 0.0361(13) Uani 1 1 d . . .
H3A H 0.3001 0.2721 0.4375 0.043 Uiso 1 1 calc R . .
H3B H 0.2389 0.1754 0.3810 0.043 Uiso 1 1 calc R . .
C4 C 0.6476(4) 0.0169(4) 0.3633(4) 0.0315(12) Uani 1 1 d . . .
H4A H 0.7166 0.0349 0.4183 0.038 Uiso 1 1 calc R . .
H4B H 0.6485 0.0512 0.3000 0.038 Uiso 1 1 calc R . .
C5 C 0.2686(4) -0.0392(4) 0.3991(4) 0.0388(14) Uani 1 1 d . . .
C6 C 0.1989(5) -0.0883(5) 0.4503(4) 0.058(2) Uani 1 1 d . . .
H6A H 0.1547 -0.0396 0.4734 0.086 Uiso 1 1 calc R . .
H6B H 0.2462 -0.1244 0.5095 0.086 Uiso 1 1 calc R . .
H6C H 0.1487 -0.1340 0.4028 0.086 Uiso 1 1 calc R . .
C7 C 0.5155(4) 0.1941(4) 0.1577(4) 0.0317(13) Uani 1 1 d . . .
C8 C 0.5695(5) 0.2481(5) 0.0939(5) 0.0563(18) Uani 1 1 d . . .
H8A H 0.6016 0.2017 0.0563 0.085 Uiso 1 1 calc R . .
H8B H 0.6290 0.2894 0.1375 0.085 Uiso 1 1 calc R . .
H8C H 0.5142 0.2893 0.0454 0.085 Uiso 1 1 calc R . .
C11 C 0.1938(4) 0.2504(4) 0.1839(4) 0.0317(12) Uani 1 1 d . . .
C12 C 0.1395(4) 0.3111(4) 0.1015(4) 0.0344(13) Uani 1 1 d . . .
H12A H 0.1129 0.2839 0.0348 0.041 Uiso 1 1 calc R . .
C13 C 0.1238(4) 0.4092(4) 0.1149(4) 0.0417(15) Uani 1 1 d . . .
H13A H 0.0891 0.4492 0.0572 0.050 Uiso 1 1 calc R . .
C14 C 0.1586(4) 0.4504(4) 0.2129(4) 0.0436(15) Uani 1 1 d . . .
H14A H 0.1480 0.5181 0.2228 0.052 Uiso 1 1 calc R . .
C15 C 0.2091(4) 0.3895(4) 0.2953(4) 0.0382(14) Uani 1 1 d . . .
H15A H 0.2312 0.4163 0.3624 0.046 Uiso 1 1 calc R . .
C16 C 0.2284(4) 0.2909(4) 0.2828(4) 0.0312(13) Uani 1 1 d . . .
C21 C 0.5512(4) -0.1402(4) 0.2815(3) 0.0292(12) Uani 1 1 d . . .
C22 C 0.5558(4) -0.2407(4) 0.2718(4) 0.0315(12) Uani 1 1 d . . .
H22A H 0.4921 -0.2742 0.2296 0.038 Uiso 1 1 calc R . .
C23 C 0.6508(4) -0.2941(4) 0.3219(4) 0.0326(13) Uani 1 1 d . . .
H23A H 0.6509 -0.3634 0.3151 0.039 Uiso 1 1 calc R . .
C24 C 0.7458(4) -0.2460(4) 0.3821(4) 0.0360(13) Uani 1 1 d . . .
H24A H 0.8125 -0.2814 0.4139 0.043 Uiso 1 1 calc R . .
C25 C 0.7413(4) -0.1463(4) 0.3945(4) 0.0335(13) Uani 1 1 d . . .
H25A H 0.8050 -0.1133 0.4375 0.040 Uiso 1 1 calc R . .
C26 C 0.6459(4) -0.0923(4) 0.3459(3) 0.0276(12) Uani 1 1 d . . .
C31 C 0.1002(4) 0.0606(4) 0.1867(3) 0.0311(12) Uani 1 1 d . . .
C32 C 0.0222(4) 0.1140(4) 0.2181(4) 0.0422(14) Uani 1 1 d . . .
H32A H 0.0293 0.1831 0.2253 0.051 Uiso 1 1 calc R . .
C33 C -0.0659(4) 0.0665(6) 0.2388(4) 0.0515(15) Uani 1 1 d . . .
H33A H -0.1188 0.1035 0.2601 0.062 Uiso 1 1 calc R . .
C34 C -0.0774(4) -0.0325(5) 0.2290(4) 0.0502(17) Uani 1 1 d . . .
H34A H -0.1370 -0.0645 0.2448 0.060 Uiso 1 1 calc R . .
C35 C -0.0020(4) -0.0862(4) 0.1959(4) 0.0398(14) Uani 1 1 d . . .
H35A H -0.0114 -0.1550 0.1872 0.048 Uiso 1 1 calc R . .
C36 C 0.0862(4) -0.0410(4) 0.1757(4) 0.0358(13) Uani 1 1 d . . .
H36A H 0.1382 -0.0789 0.1541 0.043 Uiso 1 1 calc R . .
C41 C 0.2019(4) 0.1176(4) 0.0308(4) 0.0281(11) Uani 1 1 d . . .
C42 C 0.2583(4) 0.1852(4) -0.0118(4) 0.0307(12) Uani 1 1 d . . .
H42A H 0.3084 0.2307 0.0312 0.037 Uiso 1 1 calc R . .
C43 C 0.2414(4) 0.1864(4) -0.1177(4) 0.0351(13) Uani 1 1 d . . .
H43A H 0.2794 0.2332 -0.1460 0.042 Uiso 1 1 calc R . .
C44 C 0.1698(4) 0.1198(4) -0.1810(4) 0.0392(14) Uani 1 1 d . . .
H44A H 0.1580 0.1209 -0.2527 0.047 Uiso 1 1 calc R . .
C45 C 0.1157(4) 0.0520(4) -0.1392(4) 0.0392(14) Uani 1 1 d . . .
H45A H 0.0669 0.0059 -0.1825 0.047 Uiso 1 1 calc R . .
C46 C 0.1314(4) 0.0499(4) -0.0350(3) 0.0341(13) Uani 1 1 d . . .
H46A H 0.0939 0.0019 -0.0077 0.041 Uiso 1 1 calc R . .
C51 C 0.3267(4) -0.1595(4) 0.1565(4) 0.0291(12) Uani 1 1 d . . .
C52 C 0.2971(4) -0.2105(4) 0.2330(4) 0.0333(13) Uani 1 1 d . . .
H52A H 0.3382 -0.1996 0.3028 0.040 Uiso 1 1 calc R . .
C53 C 0.2091(5) -0.2764(4) 0.2086(4) 0.0461(15) Uani 1 1 d . . .
H53A H 0.1897 -0.3102 0.2611 0.055 Uiso 1 1 calc R . .
C54 C 0.1496(5) -0.2923(4) 0.1065(5) 0.0504(17) Uani 1 1 d . . .
H54A H 0.0889 -0.3371 0.0893 0.061 Uiso 1 1 calc R . .
C55 C 0.1778(4) -0.2433(4) 0.0292(4) 0.0418(15) Uani 1 1 d . . .
H55A H 0.1371 -0.2554 -0.0404 0.050 Uiso 1 1 calc R . .
C56 C 0.2655(4) -0.1767(4) 0.0537(4) 0.0353(13) Uani 1 1 d . . .
H56A H 0.2842 -0.1428 0.0008 0.042 Uiso 1 1 calc R . .
C61 C 0.4926(4) -0.0454(4) 0.0912(3) 0.0271(11) Uani 1 1 d . . .
C62 C 0.6042(4) -0.0638(4) 0.1013(4) 0.0341(13) Uani 1 1 d . . .
H62A H 0.6512 -0.0917 0.1630 0.041 Uiso 1 1 calc R . .
C63 C 0.6482(4) -0.0419(4) 0.0221(4) 0.0436(15) Uani 1 1 d . . .
H63A H 0.7252 -0.0534 0.0313 0.052 Uiso 1 1 calc R . .
C64 C 0.5815(4) -0.0036(4) -0.0696(4) 0.0420(14) Uani 1 1 d . . .
H64A H 0.6117 0.0105 -0.1235 0.050 Uiso 1 1 calc R . .
C65 C 0.4689(4) 0.0139(4) -0.0814(4) 0.0392(14) Uani 1 1 d . . .
H65A H 0.4217 0.0391 -0.1443 0.047 Uiso 1 1 calc R . .
C66 C 0.4254(4) -0.0051(4) -0.0017(4) 0.0333(13) Uani 1 1 d . . .
H66A H 0.3492 0.0093 -0.0101 0.040 Uiso 1 1 calc R . .
B1 B 0.5008(5) -0.0508(5) 0.6462(5) 0.0412(17) Uani 1 1 d . . .
F1 F 0.3905(3) -0.0233(3) 0.6282(3) 0.0647(10) Uani 1 1 d . . .
F2 F 0.5677(3) 0.0269(2) 0.6837(2) 0.0579(10) Uani 1 1 d . . .
F3 F 0.5150(3) -0.0848(2) 0.5549(2) 0.0548(9) Uani 1 1 d . . .
F4 F 0.5251(3) -0.1287(2) 0.7162(2) 0.0501(9) Uani 1 1 d . . .
B2 B 0.9302(6) 0.1358(5) 0.5506(5) 0.0478(18) Uani 1 1 d . . .
F5 F 0.8766(3) 0.0692(4) 0.5924(3) 0.0878(13) Uani 1 1 d . . .
F6 F 0.9636(3) 0.2164(3) 0.6134(3) 0.0844(13) Uani 1 1 d . . .
F7 F 1.0270(3) 0.0962(3) 0.5387(3) 0.0864(14) Uani 1 1 d . . .
F8 F 0.8597(3) 0.1680(3) 0.4587(3) 0.0841(14) Uani 1 1 d . . .
N1S N 0.8286(5) 0.3151(5) 0.2209(5) 0.086(2) Uani 1 1 d . . .
C1S C 0.8942(5) 0.3306(5) 0.2986(5) 0.0589(19) Uani 1 1 d . . .
C2S C 0.9786(5) 0.3491(5) 0.3933(4) 0.0605(19) Uani 1 1 d . . .
H2S1 H 1.0474 0.3151 0.3941 0.091 Uiso 1 1 calc R . .
H2S2 H 0.9535 0.3253 0.4499 0.091 Uiso 1 1 calc R . .
H2S3 H 0.9929 0.4197 0.4011 0.091 Uiso 1 1 calc R . .

loop_
_atom_site_aniso_label
_atom_site_aniso_U_11
_atom_site_aniso_U_22
_atom_site_aniso_U_33
_atom_site_aniso_U_23
_atom_site_aniso_U_13
_atom_site_aniso_U_12
Fe1 0.0262(3) 0.0275(4) 0.0246(3) 0.0002(3) 0.0079(3) -0.0022(3)
P1 0.0260(6) 0.0306(8) 0.0263(7) -0.0007(6) 0.0080(6) -0.0009(6)
P2 0.0247(6) 0.0275(8) 0.0251(7) 0.0005(6) 0.0060(5) -0.0004(6)
N1 0.034(2) 0.034(3) 0.021(2) 0.0013(19) 0.0116(18) -0.004(2)
N2 0.033(2) 0.025(3) 0.025(2) -0.0002(18) 0.0108(18) -0.0051(18)
N3 0.032(2) 0.028(3) 0.029(2) -0.001(2) 0.008(2) -0.006(2)
N4 0.024(2) 0.028(3) 0.026(2) -0.0008(19) 0.0030(19) -0.0043(19)
C1 0.039(3) 0.039(3) 0.021(3) -0.002(2) 0.003(2) 0.006(3)
C2 0.033(3) 0.039(4) 0.031(3) -0.007(3) 0.003(2) -0.006(3)
C3 0.034(3) 0.043(4) 0.031(3) -0.002(3) 0.008(2) 0.003(3)
C4 0.025(3) 0.035(3) 0.034(3) 0.002(2) 0.008(2) 0.002(2)
C5 0.033(3) 0.052(4) 0.029(3) 0.005(3) 0.006(2) -0.005(3)
C6 0.047(3) 0.093(6) 0.036(3) 0.016(3) 0.017(3) -0.031(4)
C7 0.027(3) 0.034(3) 0.031(3) -0.002(3) 0.004(2) -0.004(2)
C8 0.053(4) 0.065(5) 0.056(4) 0.012(4) 0.025(3) -0.012(3)
C11 0.032(3) 0.031(3) 0.033(3) 0.001(2) 0.013(2) 0.002(2)
C12 0.033(3) 0.031(3) 0.041(3) -0.002(3) 0.014(2) 0.005(2)
C13 0.034(3) 0.039(4) 0.049(3) 0.007(3) 0.008(3) 0.008(3)
C14 0.041(3) 0.029(3) 0.061(4) -0.003(3) 0.016(3) 0.006(3)
C15 0.034(3) 0.039(4) 0.041(3) -0.009(3) 0.011(3) 0.002(3)
C16 0.029(3) 0.035(3) 0.033(3) -0.004(2) 0.015(2) 0.005(2)
C21 0.035(3) 0.030(3) 0.025(3) 0.007(2) 0.014(2) 0.002(2)
C22 0.037(3) 0.030(3) 0.031(3) 0.006(2) 0.016(2) 0.000(2)
C23 0.039(3) 0.031(3) 0.032(3) 0.001(2) 0.017(3) 0.008(3)
C24 0.036(3) 0.044(4) 0.032(3) 0.009(3) 0.018(2) 0.013(3)
C25 0.033(3) 0.044(4) 0.025(3) 0.008(2) 0.011(2) 0.003(2)
C26 0.029(3) 0.029(3) 0.027(3) 0.004(2) 0.012(2) 0.003(2)
C31 0.026(2) 0.038(3) 0.027(2) 0.001(3) 0.005(2) 0.000(3)
C32 0.036(3) 0.049(4) 0.047(3) -0.003(3) 0.021(3) 0.001(3)
C33 0.032(3) 0.066(4) 0.063(4) -0.003(4) 0.025(3) -0.004(3)
C34 0.030(3) 0.072(5) 0.053(4) 0.006(3) 0.018(3) -0.008(3)
C35 0.030(3) 0.042(4) 0.044(3) 0.000(3) 0.007(3) -0.006(3)
C36 0.032(3) 0.039(4) 0.039(3) -0.001(3) 0.015(2) 0.001(2)
C41 0.024(2) 0.031(3) 0.029(3) 0.003(2) 0.009(2) 0.003(2)
C42 0.025(3) 0.040(3) 0.025(3) -0.005(2) 0.005(2) 0.004(2)
C43 0.037(3) 0.039(3) 0.032(3) 0.007(3) 0.014(2) 0.006(3)
C44 0.038(3) 0.054(4) 0.024(3) 0.003(3) 0.008(2) 0.001(3)
C45 0.034(3) 0.048(4) 0.031(3) -0.003(3) 0.003(2) -0.004(3)
C46 0.029(3) 0.042(4) 0.032(3) 0.000(2) 0.009(2) -0.005(2)
C51 0.025(3) 0.029(3) 0.032(3) -0.003(2) 0.006(2) 0.000(2)
C52 0.028(3) 0.030(3) 0.040(3) -0.002(3) 0.008(2) -0.003(2)
C53 0.049(4) 0.039(4) 0.049(4) 0.003(3) 0.013(3) -0.006(3)
C54 0.039(3) 0.039(4) 0.069(4) -0.005(3) 0.011(3) -0.014(3)
C55 0.036(3) 0.040(4) 0.043(3) -0.004(3) 0.003(3) -0.006(3)
C56 0.033(3) 0.035(3) 0.038(3) -0.003(3) 0.010(2) 0.001(2)
C61 0.029(3) 0.026(3) 0.028(3) 0.000(2) 0.011(2) -0.002(2)
C62 0.030(3) 0.042(3) 0.032(3) 0.005(3) 0.011(2) 0.006(3)
C63 0.035(3) 0.062(4) 0.039(3) -0.002(3) 0.018(3) -0.003(3)
C64 0.043(3) 0.061(4) 0.028(3) -0.001(3) 0.019(3) -0.001(3)
C65 0.052(3) 0.040(4) 0.028(3) 0.008(3) 0.015(3) 0.013(3)
C66 0.036(3) 0.037(3) 0.030(3) 0.005(2) 0.014(2) 0.011(3)
B1 0.044(4) 0.035(4) 0.037(4) 0.001(3) 0.001(3) 0.006(3)
F1 0.056(2) 0.060(2) 0.070(2) -0.012(2) 0.0076(18) 0.0123(18)
F2 0.064(2) 0.047(2) 0.054(2) 0.0042(17) 0.0062(17) -0.0042(17)
F3 0.087(2) 0.046(2) 0.0336(17) 0.0069(16) 0.0208(17) 0.0158(19)
F4 0.080(2) 0.036(2) 0.0417(19) 0.0129(15) 0.0295(17) 0.0107(17)
B2 0.049(4) 0.044(5) 0.047(4) 0.006(4) 0.009(4) -0.002(4)
F5 0.075(2) 0.096(3) 0.095(3) 0.045(3) 0.030(2) -0.012(3)
F6 0.085(3) 0.072(3) 0.078(3) -0.019(2) -0.001(2) 0.019(2)
F7 0.063(2) 0.082(3) 0.124(3) -0.029(3) 0.045(2) -0.007(2)
F8 0.075(3) 0.091(3) 0.064(2) 0.028(2) -0.011(2) -0.036(2)
N1S 0.074(4) 0.092(5) 0.078(5) -0.001(4) 0.000(4) 0.004(4)
C1S 0.050(4) 0.059(5) 0.064(5) -0.003(4) 0.012(4) 0.003(3)
C2S 0.057(4) 0.082(5) 0.048(4) -0.008(4) 0.026(3) -0.018(4)

loop_
_atom_type_symbol
_atom_type_description
_atom_type_scat_dispersion_real
_atom_type_scat_dispersion_imag
_atom_type_scat_source
C C 0.0033 0.0016 'International Tables Vol C Tables 4.2.6.8 and 6.1.1.4'
H H 0.0000 0.0000 'International Tables Vol C Tables 4.2.6.8 and 6.1.1.4'
Fe Fe 0.3463 0.8444 'International Tables Vol C Tables 4.2.6.8 and 6.1.1.4'
P P 0.1023 0.0942 'International Tables Vol C Tables 4.2.6.8 and 6.1.1.4'
F F 0.0171 0.0103 'International Tables Vol C Tables 4.2.6.8 and 6.1.1.4'
N N 0.0061 0.0033 'International Tables Vol C Tables 4.2.6.8 and 6.1.1.4'
B B 0.0013 0.0007 'International Tables Vol C Tables 4.2.6.8 and 6.1.1.4'

loop_
_geom_angle_atom_site_label_1
_geom_angle_atom_site_label_2
_geom_angle_atom_site_label_3
_geom_angle
_geom_angle_site_symmetry_1
_geom_angle_site_symmetry_3
_geom_angle_publ_flag
N4 Fe1 N3 177.67(19) . . ?
N4 Fe1 N1 88.77(17) . . ?
N3 Fe1 N1 88.91(17) . . ?
N4 Fe1 N2 90.03(15) . . ?
N3 Fe1 N2 89.94(16) . . ?
N1 Fe1 N2 82.56(15) . . ?
N4 Fe1 P2 89.29(13) . . ?
N3 Fe1 P2 93.04(13) . . ?
N1 Fe1 P2 169.16(11) . . ?
N2 Fe1 P2 86.78(11) . . ?
N4 Fe1 P1 90.60(11) . . ?
N3 Fe1 P1 89.06(12) . . ?
N1 Fe1 P1 88.36(11) . . ?
N2 Fe1 P1 170.89(12) . . ?
P2 Fe1 P1 102.32(5) . . ?
C41 P1 C11 100.0(2) . . ?
C41 P1 C31 105.3(2) . . ?
C11 P1 C31 101.5(2) . . ?
C41 P1 Fe1 118.62(15) . . ?
C11 P1 Fe1 112.40(16) . . ?
C31 P1 Fe1 116.49(16) . . ?
C51 P2 C21 100.8(2) . . ?
C51 P2 C61 106.9(2) . . ?
C21 P2 C61 99.1(2) . . ?
C51 P2 Fe1 118.02(17) . . ?
C21 P2 Fe1 113.37(16) . . ?
C61 P2 Fe1 116.06(16) . . ?
C3 N1 C1 109.8(4) . . ?
C3 N1 Fe1 120.1(3) . . ?
C1 N1 Fe1 108.1(3) . . ?
C4 N2 C2 109.1(4) . . ?
C4 N2 Fe1 120.0(3) . . ?
C2 N2 Fe1 108.4(3) . . ?
C5 N3 Fe1 173.9(4) . . ?
C7 N4 Fe1 178.5(4) . . ?
N1 C1 C2 106.2(4) . . ?
N2 C2 C1 107.3(4) . . ?
N1 C3 C16 110.2(4) . . ?
N2 C4 C26 111.2(4) . . ?
N3 C5 C6 178.9(6) . . ?
N4 C7 C8 177.2(6) . . ?
C12 C11 C16 118.5(5) . . ?
C12 C11 P1 122.9(4) . . ?
C16 C11 P1 118.6(4) . . ?
C13 C12 C11 121.6(5) . . ?
C12 C13 C14 120.3(5) . . ?
C15 C14 C13 118.2(5) . . ?
C16 C15 C14 122.2(5) . . ?
C15 C16 C11 119.2(5) . . ?
C15 C16 C3 118.8(5) . . ?
C11 C16 C3 122.0(5) . . ?
C22 C21 C26 118.0(4) . . ?
C22 C21 P2 122.2(4) . . ?
C26 C21 P2 119.0(4) . . ?
C21 C22 C23 122.0(5) . . ?
C22 C23 C24 119.8(5) . . ?
C25 C24 C23 118.7(5) . . ?
C24 C25 C26 121.8(5) . . ?
C25 C26 C21 119.6(5) . . ?
C25 C26 C4 118.6(4) . . ?
C21 C26 C4 121.8(4) . . ?
C32 C31 C36 118.3(5) . . ?
C32 C31 P1 120.8(4) . . ?
C36 C31 P1 120.7(4) . . ?
C33 C32 C31 120.2(6) . . ?
C34 C33 C32 120.7(6) . . ?
C33 C34 C35 119.8(6) . . ?
C36 C35 C34 120.6(6) . . ?
C35 C36 C31 120.4(5) . . ?
C42 C41 C46 117.8(4) . . ?
C42 C41 P1 118.8(4) . . ?
C46 C41 P1 123.3(4) . . ?
C41 C42 C43 120.5(5) . . ?
C44 C43 C42 120.3(5) . . ?
C45 C44 C43 119.4(5) . . ?
C44 C45 C46 120.9(5) . . ?
C45 C46 C41 121.0(5) . . ?
C52 C51 C56 118.7(5) . . ?
C52 C51 P2 117.0(4) . . ?
C56 C51 P2 124.1(4) . . ?
C53 C52 C51 121.2(5) . . ?
C52 C53 C54 119.2(6) . . ?
C53 C54 C55 120.7(5) . . ?
C56 C55 C54 120.0(5) . . ?
C55 C56 C51 120.1(5) . . ?
C62 C61 C66 117.8(5) . . ?
C62 C61 P2 121.0(4) . . ?
C66 C61 P2 121.0(4) . . ?
C61 C62 C63 120.9(5) . . ?
C64 C63 C62 121.0(5) . . ?
C63 C64 C65 118.7(5) . . ?
C66 C65 C64 120.5(5) . . ?
C65 C66 C61 121.0(5) . . ?
F2 B1 F1 109.1(5) . . ?
F2 B1 F3 111.4(5) . . ?
F1 B1 F3 109.1(4) . . ?
F2 B1 F4 110.8(4) . . ?
F1 B1 F4 108.8(5) . . ?
F3 B1 F4 107.5(5) . . ?
F5 B2 F8 109.8(5) . . ?
F5 B2 F6 111.4(6) . . ?
F8 B2 F6 107.8(6) . . ?
F5 B2 F7 110.9(6) . . ?
F8 B2 F7 111.0(6) . . ?
F6 B2 F7 105.9(5) . . ?
N1S C1S C2S 177.9(8) . . ?

loop_
_geom_bond_atom_site_label_1
_geom_bond_atom_site_label_2
_geom_bond_distance
_geom_bond_site_symmetry_2
_geom_bond_publ_flag
Fe1 N4 1.890(4) . ?
Fe1 N3 1.916(4) . ?
Fe1 N1 2.068(4) . ?
Fe1 N2 2.087(3) . ?
Fe1 P2 2.3221(15) . ?
Fe1 P1 2.3379(14) . ?
P1 C41 1.823(5) . ?
P1 C11 1.834(5) . ?
P1 C31 1.847(5) . ?
P2 C51 1.836(5) . ?
P2 C21 1.838(5) . ?
P2 C61 1.846(5) . ?
N1 C3 1.478(6) . ?
N1 C1 1.495(5) . ?
N2 C4 1.467(6) . ?
N2 C2 1.505(6) . ?
N3 C5 1.150(6) . ?
N4 C7 1.146(6) . ?
C1 C2 1.506(7) . ?
C3 C16 1.496(7) . ?
C4 C26 1.509(7) . ?
C5 C6 1.446(7) . ?
C7 C8 1.462(8) . ?
C11 C12 1.399(7) . ?
C11 C16 1.406(7) . ?
C12 C13 1.374(7) . ?
C13 C14 1.399(8) . ?
C14 C15 1.391(7) . ?
C15 C16 1.387(7) . ?
C21 C22 1.381(7) . ?
C21 C26 1.407(6) . ?
C22 C23 1.389(7) . ?
C23 C24 1.391(7) . ?
C24 C25 1.376(7) . ?
C25 C26 1.392(6) . ?
C31 C32 1.394(7) . ?
C31 C36 1.400(8) . ?
C32 C33 1.387(7) . ?
C33 C34 1.361(9) . ?
C34 C35 1.381(7) . ?
C35 C36 1.372(7) . ?
C41 C42 1.398(7) . ?
C41 C46 1.401(6) . ?
C42 C43 1.404(6) . ?
C43 C44 1.383(7) . ?
C44 C45 1.374(7) . ?
C45 C46 1.384(6) . ?
C51 C52 1.402(7) . ?
C51 C56 1.405(6) . ?
C52 C53 1.386(7) . ?
C53 C54 1.388(8) . ?
C54 C55 1.390(8) . ?
C55 C56 1.389(7) . ?
C61 C62 1.391(6) . ?
C61 C66 1.408(6) . ?
C62 C63 1.397(7) . ?
C63 C64 1.383(7) . ?
C64 C65 1.396(7) . ?
C65 C66 1.391(7) . ?
B1 F2 1.353(7) . ?
B1 F1 1.384(7) . ?
B1 F3 1.400(7) . ?
B1 F4 1.403(7) . ?
B2 F5 1.360(8) . ?
B2 F8 1.373(7) . ?
B2 F6 1.380(8) . ?
B2 F7 1.388(8) . ?
N1S C1S 1.150(8) . ?
C1S C2S 1.426(8) . ?

loop_
_geom_hbond_atom_site_label_D
_geom_hbond_atom_site_label_H
_geom_hbond_atom_site_label_A
_geom_hbond_distance_DH
_geom_hbond_distance_HA
_geom_hbond_distance_DA
_geom_hbond_angle_DHA
_geom_hbond_site_symmetry_A
N1 H1 F4 0.93 2.06 2.982(5) 171.7 2_656
N2 H2 F3 0.93 2.11 3.021(5) 166.6 .
